data_7709145
loop_
_publ_author_name
'Frogley, Benjamin J.'
'Hill, Anthony F.'

_publ_section_title
;
 Arsinocarbyne reactivity.
;
_journal_issue 5
_journal_name_full 'Dalton transactions (Cambridge, England : 2003)'
_journal_page_first 1907
_journal_page_last 1917
_journal_paper_doi 10.1039/d1dt03790k
_journal_volume 51
_journal_year 2022
_chemical_formula_moiety 'C31 H35 As B N6 O2 W, C F3 O3 S, C H2 Cl2'
_chemical_formula_sum 'C33 H37 As B Cl2 F3 N6 O5 S W'
_chemical_formula_weight 1027.22
_space_group_crystal_system orthorhombic
_space_group_IT_number 19
_space_group_name_Hall 'P 2ac 2ab'
_space_group_name_H-M_alt 'P 21 21 21'
_atom_sites_solution_hydrogens geom
_audit_creation_date 2021-03-04
_audit_creation_method
;
Olex2 1.3
(compiled 2020.11.12 svn.r5f609507 for OlexSys, GUI svn.r6272)
;
_audit_update_record
;
2021-03-11 deposited with the CCDC.	2021-12-22 downloaded from the CCDC.
;
_cell_angle_alpha 90
_cell_angle_beta 90
_cell_angle_gamma 90
_cell_formula_units_Z 4
_cell_length_a 7.9239(2)
_cell_length_b 19.4360(6)
_cell_length_c 25.6769(11)
_cell_measurement_reflns_used 2494
_cell_measurement_temperature 150.01(10)
_cell_measurement_theta_max 71.6510
_cell_measurement_theta_min 2.8690
_cell_volume 3954.5(2)
_computing_cell_refinement 'CrysAlisPro 1.171.38.46 (Rigaku OD, 2015)'
_computing_data_collection 'CrysAlisPro 1.171.38.46 (Rigaku OD, 2015)'
_computing_data_reduction 'CrysAlisPro 1.171.38.46 (Rigaku OD, 2015)'
_computing_molecular_graphics 'Olex2 1.3 (Dolomanov et al., 2009)'
_computing_publication_material 'Olex2 1.3 (Dolomanov et al., 2009)'
_computing_structure_refinement 'ShelXL (Sheldrick, 2015)'
_diffrn_ambient_environment N~2~
_diffrn_ambient_temperature 150.01(10)
_diffrn_detector 'CCD plate'
_diffrn_detector_area_resol_mean 8.1297
_diffrn_detector_type EosS2
_diffrn_measured_fraction_theta_full 0.989
_diffrn_measured_fraction_theta_max 0.964
_diffrn_measurement_details
;
List of Runs (angles in degrees, time in seconds):

  # Type    Start    End  Width  t~exp~   \w     \q     \k     \f   Frames
#--------------------------------------------------------------------------
  1  \w   -104.00  -9.00   1.00   30.00    --  -36.03 -77.00 -90.00   95
  2  \w    -51.00  30.00   1.00   30.00    --  -36.03  57.00-180.00   81
  3  \w     39.00 109.00   1.00   70.00    --  107.33 -95.00-180.00   70
  4  \w     95.00 140.00   1.00   70.00    --  107.33  45.00-150.00   45
  5  \w    100.00 167.00   1.00   70.00    --  107.33 111.00  30.00   67
  6  \w     50.00 127.00   1.00   70.00    --  107.33 -30.00  60.00   77
;
_diffrn_measurement_device 'four-circle diffractometer'
_diffrn_measurement_device_type 'SuperNova, Dual, Cu at zero, EosS2'
_diffrn_measurement_method '\w scans'
_diffrn_orient_matrix_type 'CrysAlisPro convention (1999,Acta A55,543-557)'
_diffrn_orient_matrix_UB_11 0.1115872000
_diffrn_orient_matrix_UB_12 -0.0020215000
_diffrn_orient_matrix_UB_13 -0.0491079000
_diffrn_orient_matrix_UB_21 0.1579913000
_diffrn_orient_matrix_UB_22 0.0116587000
_diffrn_orient_matrix_UB_23 0.0338314000
_diffrn_orient_matrix_UB_31 0.0206625000
_diffrn_orient_matrix_UB_32 -0.0783628000
_diffrn_orient_matrix_UB_33 0.0063722000
_diffrn_radiation_monochromator mirror
_diffrn_radiation_probe x-ray
_diffrn_radiation_type CuK\a
_diffrn_radiation_wavelength 1.54184
_diffrn_reflns_av_R_equivalents 0.0414
_diffrn_reflns_av_unetI/netI 0.0819
_diffrn_reflns_Laue_measured_fraction_full 0.989
_diffrn_reflns_Laue_measured_fraction_max 0.964
_diffrn_reflns_limit_h_max 9
_diffrn_reflns_limit_h_min -9
_diffrn_reflns_limit_k_max 15
_diffrn_reflns_limit_k_min -23
_diffrn_reflns_limit_l_max 31
_diffrn_reflns_limit_l_min -25
_diffrn_reflns_number 8183
_diffrn_reflns_point_group_measured_fraction_full 0.817
_diffrn_reflns_point_group_measured_fraction_max 0.787
_diffrn_reflns_theta_full 67.684
_diffrn_reflns_theta_max 71.998
_diffrn_reflns_theta_min 2.851
_diffrn_source 'micro-focus sealed X-ray tube'
_diffrn_source_type 'SuperNova (Cu) X-ray Source'
_exptl_absorpt_coefficient_mu 8.610
_exptl_absorpt_correction_T_max 1.00000
_exptl_absorpt_correction_T_min 0.97573
_exptl_absorpt_correction_type multi-scan
_exptl_absorpt_process_details
;
CrysAlisPro 1.171.38.46 (Rigaku Oxford Diffraction, 2015)
Empirical absorption correction using spherical harmonics,
 implemented in SCALE3 ABSPACK scaling algorithm.
;
_exptl_crystal_colour 'clear red'
_exptl_crystal_density_diffrn 1.725
_exptl_crystal_description block
_exptl_crystal_F_000 2024
_exptl_crystal_size_max 0.098
_exptl_crystal_size_mid 0.025
_exptl_crystal_size_min 0.014
_refine_diff_density_max 1.347
_refine_diff_density_min -1.842
_refine_diff_density_rms 0.147
_refine_ls_abs_structure_details
;
 Flack x determined using 1493 quotients [(I+)-(I-)]/[(I+)+(I-)]
 (Parsons, Flack and Wagner, Acta Cryst. B69 (2013) 249-259).
;
_refine_ls_abs_structure_Flack -0.040(13)
_refine_ls_extinction_method none
_refine_ls_goodness_of_fit_ref 1.029
_refine_ls_hydrogen_treatment constr
_refine_ls_matrix_type full
_refine_ls_number_parameters 485
_refine_ls_number_reflns 6113
_refine_ls_number_restraints 0
_refine_ls_restrained_S_all 1.029
_refine_ls_R_factor_all 0.0563
_refine_ls_R_factor_gt 0.0467
_refine_ls_shift/su_max 0.000
_refine_ls_shift/su_mean 0.000
_refine_ls_structure_factor_coef Fsqd
_refine_ls_weighting_details 'w=1/[\s^2^(Fo^2^)+(0.0441P)^2^] where P=(Fo^2^+2Fc^2^)/3'
_refine_ls_weighting_scheme calc
_refine_ls_wR_factor_gt 0.1040
_refine_ls_wR_factor_ref 0.1100
_reflns_Friedel_coverage 0.449
_reflns_Friedel_fraction_full 0.593
_reflns_Friedel_fraction_max 0.558
_reflns_number_gt 5440
_reflns_number_total 6113
_reflns_threshold_expression 'I > 2\s(I)'
_cod_data_source_file d1dt03790k2.cif
_cod_data_source_block Compound_6
_cod_depositor_comments 'Adding full bibliography for 7709141--7709146.cif.'
_cod_database_code 7709145
_shelx_shelxl_version_number 2016/6
_chemical_oxdiff_formula 'C32 H35 As B F3 N6 O5 S W'
_chemical_oxdiff_usercomment 'Grown from evaporation of DCM solution'
_shelx_space_group_comment
;
The symmetry employed for this shelxl refinement is uniquely defined
by the following loop, which should always be used as a source of
symmetry information in preference to the above space-group names.
They are only intended as comments.
;
_reflns_odcompleteness_completeness 99.00
_reflns_odcompleteness_iscentric 1
_reflns_odcompleteness_theta 66.49
_olex2_refinement_description
;
1.a Ternary CH refined with riding coordinates:
 B(H)
1.b Secondary CH2 refined with riding coordinates:
 C98(H98A,H98B)
1.c Aromatic/amide H refined with riding coordinates:
 C62(H62), C15(H15), C12(H12), C6(H6), C16(H16), C13(H13), C9(H9), C14(H14),
 C7(H7), C10(H10), C8(H8), C57(H57), C52(H52)
1.d Idealised Me refined as rotating group:
 C4(H4A,H4B,H4C), C60(H60A,H60B,H60C), C64(H64A,H64B,H64C), C50(H50A,H50B,
 H50C), C55(H55A,H55B,H55C), C59(H59A,H59B,H59C), C54(H54A,H54B,H54C)
;
_ins_header
;
TITL 37C_scale in P2(1)2(1)2(1) 
REM P2(1)2(1)2(1) (#19 in standard setting)
CELL 1.54184   7.923874  19.435995  25.676925  90.0000  90.0000  90.0000
ZERR    4.00   0.000217   0.000592   0.001098   0.0000   0.0000   0.0000
LATT -1
SYMM -x+1/2,-y, z+1/2 
SYMM -x, y+1/2,-z+1/2 
SYMM  x+1/2,-y+1/2,-z 
SFAC C H B N O F S As W
UNIT 128.00 140.00 4.00 24.00 20.00 12.00 4.00 4.00 4.00
TREF
HKLF 4
END
;
_olex2_submission_special_instructions 'No special instructions were received'
_oxdiff_exptl_absorpt_empirical_details
;
Empirical correction (ABSPACK) includes:
- Absorption correction using spherical harmonics
- Frame scaling
;
_oxdiff_exptl_absorpt_empirical_full_max 1.120
_oxdiff_exptl_absorpt_empirical_full_min 0.917

loop_
_space_group_symop_operation_xyz
'x, y, z'
'-x+1/2, -y, z+1/2'
'-x, y+1/2, -z+1/2'
'x+1/2, -y+1/2, -z'

loop_
_atom_site_label
_atom_site_type_symbol
_atom_site_fract_x
_atom_site_fract_y
_atom_site_fract_z
_atom_site_U_iso_or_equiv
_atom_site_adp_type
_atom_site_occupancy
_atom_site_site_symmetry_order
_atom_site_calc_flag
_atom_site_refinement_flags_posn
_atom_site_refinement_flags_adp
_atom_site_refinement_flags_occupancy
_atom_site_disorder_assembly
_atom_site_disorder_group
O1 O 0.3761(10) 0.1546(5) 0.1581(3) 0.035(2) Uani 1 1 d . . . . .
C11 C 0.6672(18) 0.2856(6) 0.0877(4) 0.025(2) Uani 1 1 d . . . . .
O2 O 0.8602(15) 0.0414(5) 0.1863(4) 0.048(3) Uani 1 1 d . . . . .
C2 C 0.4817(16) 0.1570(7) 0.1870(5) 0.032(3) Uani 1 1 d . . . . .
C3 C 0.7924(17) 0.0860(7) 0.2043(5) 0.033(3) Uani 1 1 d . . . . .
C5 C 0.9654(15) 0.3478(6) 0.1529(5) 0.028(3) Uani 1 1 d . . . . .
C4 C 1.0097(16) 0.2022(7) 0.0973(5) 0.034(3) Uani 1 1 d . . . . .
H4A H 1.098439 0.189086 0.120706 0.050 Uiso 1 1 calc GR . . . .
H4B H 1.057288 0.225440 0.067705 0.050 Uiso 1 1 calc GR . . . .
H4C H 0.950472 0.161893 0.085795 0.050 Uiso 1 1 calc GR . . . .
C1 C 0.7728(15) 0.2194(7) 0.1923(5) 0.026(3) Uani 1 1 d . . . . .
C60 C 0.4493(17) 0.3272(8) 0.2254(5) 0.036(3) Uani 1 1 d . . . . .
H60A H 0.560687 0.332053 0.211158 0.054 Uiso 1 1 calc GR . . . .
H60B H 0.394964 0.371364 0.226213 0.054 Uiso 1 1 calc GR . . . .
H60C H 0.384844 0.296262 0.204166 0.054 Uiso 1 1 calc GR . . . .
C62 C 0.4013(18) 0.3279(8) 0.3246(6) 0.041(3) Uani 1 1 d . . . . .
H62 H 0.345843 0.369829 0.328105 0.049 Uiso 1 1 calc R . . . .
C15 C 0.4277(16) 0.2482(7) 0.0392(5) 0.033(3) Uani 1 1 d . . . . .
H15 H 0.362408 0.212777 0.025502 0.039 Uiso 1 1 calc R . . . .
C12 C 0.6230(19) 0.3534(7) 0.0808(6) 0.042(4) Uani 1 1 d . . . . .
H12 H 0.687674 0.388631 0.095026 0.050 Uiso 1 1 calc R . . . .
C6 C 0.9651(16) 0.3658(7) 0.2036(6) 0.033(3) Uani 1 1 d . . . . .
H6 H 0.915514 0.337078 0.228253 0.040 Uiso 1 1 calc R . . . .
C16 C 0.5718(15) 0.2330(7) 0.0686(5) 0.028(3) Uani 1 1 d . . . . .
H16 H 0.601997 0.187563 0.075089 0.034 Uiso 1 1 calc R . . . .
C13 C 0.478(2) 0.3677(7) 0.0518(6) 0.043(4) Uani 1 1 d . . . . .
H13 H 0.444839 0.413091 0.046691 0.051 Uiso 1 1 calc R . . . .
C9 C 1.1129(18) 0.4495(7) 0.1297(7) 0.041(4) Uani 1 1 d . . . . .
H9 H 1.163197 0.477123 0.104567 0.049 Uiso 1 1 calc R . . . .
C14 C 0.3835(17) 0.3155(7) 0.0308(5) 0.036(3) Uani 1 1 d . . . . .
H14 H 0.289101 0.325805 0.010679 0.044 Uiso 1 1 calc R . . . .
C7 C 1.0401(18) 0.4282(7) 0.2192(7) 0.043(4) Uani 1 1 d . . . . .
H7 H 1.040236 0.441095 0.254038 0.051 Uiso 1 1 calc R . . . .
C63 C 0.4395(17) 0.2821(6) 0.3643(6) 0.032(3) Uani 1 1 d . . . . .
C10 C 1.0383(18) 0.3887(7) 0.1157(6) 0.035(3) Uani 1 1 d . . . . .
H10 H 1.037183 0.375205 0.080908 0.042 Uiso 1 1 calc R . . . .
C61 C 0.4608(16) 0.2997(7) 0.2788(5) 0.028(3) Uani 1 1 d . . . . .
C64 C 0.409(2) 0.2876(7) 0.4217(5) 0.041(4) Uani 1 1 d . . . . .
H64A H 0.324169 0.255039 0.431876 0.062 Uiso 1 1 calc GR . . . .
H64B H 0.371802 0.333286 0.430008 0.062 Uiso 1 1 calc GR . . . .
H64C H 0.511989 0.277949 0.440081 0.062 Uiso 1 1 calc GR . . . .
C8 C 1.1135(18) 0.4702(7) 0.1820(7) 0.044(4) Uani 1 1 d . . . . .
H8 H 1.162716 0.511748 0.191635 0.053 Uiso 1 1 calc R . . . .
S S 0.6795(6) 0.01823(18) 0.04863(17) 0.0484(9) Uani 1 1 d . . . . .
O3 O 0.7247(15) 0.0800(5) 0.0747(5) 0.057(3) Uani 1 1 d . . . . .
C99 C 0.445(3) 0.0225(11) 0.0475(9) 0.068(6) Uani 1 1 d . . . . .
O5 O 0.704(2) -0.0427(6) 0.0799(6) 0.091(5) Uani 1 1 d . . . . .
O4 O 0.724(2) 0.0125(9) -0.0054(6) 0.102(6) Uani 1 1 d . . . . .
Cl Cl 0.9263(8) 0.3398(3) 0.4579(2) 0.0861(16) Uani 1 1 d . . . . .
Cl2 Cl 0.8747(9) 0.3441(3) 0.3462(2) 0.095(2) Uani 1 1 d . . . . .
C98 C 0.939(4) 0.3859(13) 0.3993(9) 0.105(9) Uani 1 1 d . . . . .
H98A H 0.872632 0.427514 0.402844 0.125 Uiso 1 1 calc R . . . .
H98B H 1.055728 0.399748 0.394185 0.125 Uiso 1 1 calc R . . . .
F1 F 0.3859(14) -0.0344(6) 0.0236(5) 0.074(3) Uani 1 1 d . . . . .
F2 F 0.3822(17) 0.0258(8) 0.0930(6) 0.112(6) Uani 1 1 d . . . . .
F3 F 0.404(2) 0.0765(8) 0.0193(7) 0.130(7) Uani 1 1 d . . . . .
W1 W 0.67081(6) 0.16506(3) 0.24062(2) 0.01909(12) Uani 1 1 d . . . . .
As As 0.85479(15) 0.26309(6) 0.13264(5) 0.0216(3) Uani 1 1 d . . . . .
C50 C 0.416(2) 0.0006(7) 0.2250(5) 0.039(3) Uani 1 1 d . . . . .
H50A H 0.322335 0.021806 0.207367 0.059 Uiso 1 1 calc GR . . . .
H50B H 0.397000 -0.048056 0.227372 0.059 Uiso 1 1 calc GR . . . .
H50C H 0.517685 0.009200 0.205874 0.059 Uiso 1 1 calc GR . . . .
N3 N 0.8455(12) 0.1637(5) 0.3064(3) 0.0219(17) Uani 1 1 d . . . . .
N5 N 0.5336(12) 0.2389(5) 0.2900(4) 0.020(2) Uani 1 1 d . . . . .
B B 0.5949(16) 0.1627(8) 0.3672(5) 0.021(2) Uani 1 1 d . . . . .
H H 0.571700 0.162939 0.404668 0.025 Uiso 1 1 calc R . . . .
N6 N 0.5225(12) 0.2281(5) 0.3421(4) 0.020(2) Uani 1 1 d . . . . .
N2 N 0.5127(12) 0.0991(5) 0.3419(4) 0.021(2) Uani 1 1 d . . . . .
N4 N 0.7862(12) 0.1601(5) 0.3579(4) 0.024(2) Uani 1 1 d . . . . .
N1 N 0.5266(12) 0.0869(5) 0.2887(4) 0.020(2) Uani 1 1 d . . . . .
C51 C 0.4317(18) 0.0306(6) 0.2792(5) 0.030(3) Uani 1 1 d . . . . .
C53 C 0.4159(17) 0.0498(6) 0.3639(5) 0.027(3) Uani 1 1 d . . . . .
C55 C 1.1247(14) 0.1689(8) 0.2626(5) 0.038(3) Uani 1 1 d . . . . .
H55A H 1.129797 0.124357 0.246507 0.057 Uiso 1 1 calc GR . . . .
H55B H 1.236152 0.182827 0.272804 0.057 Uiso 1 1 calc GR . . . .
H55C H 1.079550 0.201615 0.238310 0.057 Uiso 1 1 calc GR . . . .
C57 C 1.0649(15) 0.1609(9) 0.3604(6) 0.038(3) Uani 1 1 d . . . . .
H57 H 1.175600 0.159620 0.372306 0.046 Uiso 1 1 calc R . . . .
C56 C 1.0126(14) 0.1656(8) 0.3100(5) 0.028(2) Uani 1 1 d . . . . .
C52 C 0.3661(18) 0.0062(7) 0.3258(5) 0.033(3) Uani 1 1 d . . . . .
H52 H 0.299917 -0.032916 0.330069 0.039 Uiso 1 1 calc R . . . .
C59 C 0.8977(17) 0.1532(8) 0.4482(5) 0.039(3) Uani 1 1 d . . . . .
H59A H 0.845410 0.194292 0.461209 0.059 Uiso 1 1 calc GR . . . .
H59B H 1.006620 0.147684 0.464022 0.059 Uiso 1 1 calc GR . . . .
H59C H 0.828365 0.114190 0.456357 0.059 Uiso 1 1 calc GR . . . .
C58 C 0.9177(16) 0.1586(7) 0.3905(5) 0.032(3) Uani 1 1 d . . . . .
C54 C 0.3797(18) 0.0477(7) 0.4216(5) 0.032(3) Uani 1 1 d . . . . .
H54A H 0.479373 0.033568 0.439926 0.047 Uiso 1 1 calc GR . . . .
H54B H 0.290215 0.015650 0.428261 0.047 Uiso 1 1 calc GR . . . .
H54C H 0.346582 0.092691 0.433186 0.047 Uiso 1 1 calc GR . . . .

loop_
_atom_site_aniso_label
_atom_site_aniso_U_11
_atom_site_aniso_U_22
_atom_site_aniso_U_33
_atom_site_aniso_U_23
_atom_site_aniso_U_13
_atom_site_aniso_U_12
O1 0.025(4) 0.059(6) 0.022(4) 0.006(4) -0.017(3) -0.004(4)
C11 0.030(6) 0.027(5) 0.019(5) -0.003(4) 0.012(6) -0.001(6)
O2 0.066(8) 0.040(5) 0.038(5) -0.008(4) 0.001(5) 0.032(6)
C2 0.035(6) 0.028(6) 0.032(6) -0.002(6) 0.012(6) -0.003(6)
C3 0.037(8) 0.036(7) 0.025(6) 0.009(5) -0.003(5) 0.004(6)
C5 0.019(5) 0.030(7) 0.036(7) 0.001(5) 0.004(5) -0.004(5)
C4 0.023(6) 0.042(7) 0.035(7) 0.002(6) -0.001(6) 0.004(6)
C1 0.019(5) 0.037(7) 0.024(6) -0.006(5) -0.003(4) 0.011(5)
C60 0.033(6) 0.042(8) 0.034(7) 0.001(6) -0.002(5) 0.017(7)
C62 0.037(7) 0.027(7) 0.059(9) 0.006(7) 0.009(6) 0.014(6)
C15 0.027(6) 0.041(8) 0.030(7) 0.001(6) -0.003(5) -0.012(6)
C12 0.045(9) 0.026(7) 0.055(9) 0.008(6) -0.023(7) 0.000(6)
C6 0.025(6) 0.028(6) 0.047(8) 0.004(6) 0.002(6) -0.001(5)
C16 0.023(6) 0.031(6) 0.031(7) 0.003(5) 0.005(5) 0.002(5)
C13 0.048(9) 0.030(7) 0.050(9) -0.006(7) -0.021(8) 0.008(7)
C9 0.034(7) 0.030(7) 0.060(10) 0.007(7) 0.009(7) -0.010(6)
C14 0.029(7) 0.043(8) 0.037(8) 0.003(6) -0.012(5) 0.009(6)
C7 0.034(7) 0.033(7) 0.062(10) -0.008(7) -0.011(7) 0.008(6)
C63 0.031(7) 0.020(6) 0.046(8) 0.001(6) 0.002(6) -0.001(5)
C10 0.038(7) 0.032(7) 0.034(7) 0.009(6) -0.007(6) -0.008(6)
C61 0.021(6) 0.027(6) 0.037(7) 0.006(5) 0.003(5) 0.002(5)
C64 0.063(10) 0.030(7) 0.031(7) -0.008(6) 0.009(7) 0.013(7)
C8 0.032(7) 0.028(7) 0.073(12) -0.008(7) -0.008(7) -0.002(6)
S 0.050(2) 0.0337(17) 0.061(2) -0.0037(16) -0.001(2) -0.0103(19)
O3 0.062(8) 0.029(5) 0.080(9) -0.003(5) -0.023(6) -0.006(5)
C99 0.055(12) 0.062(12) 0.086(16) -0.003(11) -0.015(11) -0.021(10)
O5 0.101(13) 0.039(6) 0.134(14) 0.025(8) -0.032(11) -0.011(8)
O4 0.094(12) 0.134(15) 0.076(10) -0.025(10) 0.031(9) -0.066(11)
Cl 0.123(5) 0.080(3) 0.056(3) -0.002(3) 0.007(3) 0.008(4)
Cl2 0.128(6) 0.094(4) 0.063(3) 0.008(3) -0.011(3) -0.042(4)
C98 0.13(3) 0.100(19) 0.085(18) 0.002(16) 0.008(18) -0.019(18)
F1 0.057(7) 0.085(8) 0.081(8) -0.033(7) -0.002(6) -0.026(6)
F2 0.079(10) 0.161(14) 0.096(10) -0.065(10) 0.043(8) -0.042(9)
F3 0.108(12) 0.088(10) 0.193(17) 0.009(11) -0.082(12) 0.004(9)
W1 0.01519(19) 0.0219(2) 0.0202(2) 0.0018(2) 0.0000(2) 0.0013(2)
As 0.0178(6) 0.0252(6) 0.0217(6) 0.0025(5) -0.0001(5) 0.0001(5)
C50 0.052(9) 0.028(7) 0.038(8) -0.005(6) -0.005(7) -0.008(7)
N3 0.026(4) 0.025(4) 0.014(4) 0.007(4) -0.004(4) -0.002(5)
N5 0.017(5) 0.020(5) 0.023(5) -0.007(4) 0.000(4) 0.003(4)
B 0.031(6) 0.018(6) 0.014(5) -0.002(6) -0.001(5) 0.004(6)
N6 0.021(5) 0.021(5) 0.018(5) -0.003(4) 0.004(4) -0.003(4)
N2 0.019(5) 0.022(5) 0.022(5) 0.002(4) -0.001(4) -0.002(4)
N4 0.025(5) 0.022(4) 0.025(5) 0.002(5) -0.005(4) 0.000(4)
N1 0.017(5) 0.022(5) 0.020(5) 0.007(4) 0.008(4) -0.001(4)
C51 0.038(7) 0.023(6) 0.029(7) 0.003(5) -0.007(6) 0.003(6)
C53 0.031(6) 0.015(5) 0.036(7) 0.010(5) 0.000(6) -0.001(5)
C55 0.024(5) 0.055(8) 0.035(6) 0.002(8) 0.015(5) 0.009(6)
C57 0.020(5) 0.046(8) 0.049(8) 0.014(8) -0.008(5) 0.004(7)
C56 0.017(5) 0.033(6) 0.034(6) 0.006(6) -0.005(5) 0.000(6)
C52 0.041(8) 0.026(6) 0.030(7) 0.007(5) 0.001(6) -0.003(6)
C59 0.037(7) 0.053(9) 0.027(7) 0.004(6) -0.011(5) -0.001(7)
C58 0.035(6) 0.028(6) 0.033(7) 0.010(6) -0.015(5) 0.005(6)
C54 0.037(8) 0.026(6) 0.032(7) 0.007(5) 0.009(5) -0.006(6)

loop_
_atom_type_symbol
_atom_type_description
_atom_type_scat_dispersion_real
_atom_type_scat_dispersion_imag
_atom_type_scat_source
C C 0.0181 0.0091 'International Tables Vol C Tables 4.2.6.8 and 6.1.1.4'
H H 0.0000 0.0000 'International Tables Vol C Tables 4.2.6.8 and 6.1.1.4'
B B 0.0090 0.0039 'International Tables Vol C Tables 4.2.6.8 and 6.1.1.4'
N N 0.0311 0.0180 'International Tables Vol C Tables 4.2.6.8 and 6.1.1.4'
O O 0.0492 0.0322 'International Tables Vol C Tables 4.2.6.8 and 6.1.1.4'
F F 0.0727 0.0534 'International Tables Vol C Tables 4.2.6.8 and 6.1.1.4'
S S 0.3331 0.5567 'International Tables Vol C Tables 4.2.6.8 and 6.1.1.4'
As As -0.9300 1.0051 'International Tables Vol C Tables 4.2.6.8 and 6.1.1.4'
W W -5.4734 5.5774 'International Tables Vol C Tables 4.2.6.8 and 6.1.1.4'
Cl Cl 0.3639 0.7018 'International Tables Vol C Tables 4.2.6.8 and 6.1.1.4'

loop_
_exptl_crystal_face_index_h
_exptl_crystal_face_index_k
_exptl_crystal_face_index_l
_exptl_crystal_face_perp_dist
0 13 -1 0.0124
0 -13 1 0.0124
5 0 6 0.0530
-5 1 -6 0.0399
1 -1 -16 0.0070
-1 1 16 0.0070

loop_
_geom_angle_atom_site_label_1
_geom_angle_atom_site_label_2
_geom_angle_atom_site_label_3
_geom_angle
_geom_angle_site_symmetry_1
_geom_angle_site_symmetry_3
_geom_angle_publ_flag
C12 C11 As 119.3(10) . . ?
C16 C11 C12 122.2(13) . . ?
C16 C11 As 118.1(9) . . ?
O1 C2 W1 177.7(13) . . ?
O2 C3 W1 177.2(11) . . ?
C6 C5 C10 121.6(12) . . ?
C6 C5 As 118.6(9) . . ?
C10 C5 As 119.8(10) . . ?
W1 C1 As 167.9(8) . . ?
C61 C62 C63 107.2(12) . . ?
C14 C15 C16 119.6(13) . . ?
C11 C12 C13 117.9(13) . . ?
C5 C6 C7 119.7(14) . . ?
C11 C16 C15 119.2(13) . . ?
C14 C13 C12 120.8(13) . . ?
C10 C9 C8 120.1(14) . . ?
C13 C14 C15 120.2(12) . . ?
C8 C7 C6 119.4(15) . . ?
C62 C63 C64 130.1(13) . . ?
N6 C63 C62 107.0(13) . . ?
N6 C63 C64 122.9(12) . . ?
C9 C10 C5 119.9(14) . . ?
C62 C61 C60 128.7(12) . . ?
N5 C61 C60 123.1(12) . . ?
N5 C61 C62 108.2(12) . . ?
C7 C8 C9 119.3(13) . . ?
O3 S C99 102.8(9) . . ?
O3 S O5 113.4(8) . . ?
O3 S O4 117.3(9) . . ?
O5 S C99 100.3(10) . . ?
O4 S C99 103.6(11) . . ?
O4 S O5 116.2(11) . . ?
F1 C99 S 108.6(15) . . ?
F2 C99 S 112.4(15) . . ?
F2 C99 F1 108.7(18) . . ?
F2 C99 F3 112(2) . . ?
F3 C99 S 106.9(15) . . ?
F3 C99 F1 108.5(18) . . ?
Cl2 C98 Cl 115.7(15) . . ?
C2 W1 N3 170.5(4) . . ?
C2 W1 N5 94.4(4) . . ?
C2 W1 N1 86.9(4) . . ?
C3 W1 C2 88.9(5) . . ?
C3 W1 N3 92.6(5) . . ?
C3 W1 N5 171.0(4) . . ?
C3 W1 N1 89.0(4) . . ?
C1 W1 C2 84.9(5) . . ?
C1 W1 C3 85.2(5) . . ?
C1 W1 N3 104.6(4) . . ?
C1 W1 N5 103.5(5) . . ?
C1 W1 N1 170.0(5) . . ?
N3 W1 N5 82.8(4) . . ?
N3 W1 N1 83.7(4) . . ?
N5 W1 N1 82.8(3) . . ?
C11 As C5 108.4(5) . . ?
C4 As C11 110.3(5) . . ?
C4 As C5 111.1(5) . . ?
C1 As C11 109.0(5) . . ?
C1 As C5 108.9(5) . . ?
C1 As C4 109.2(6) . . ?
N4 N3 W1 121.1(7) . . ?
C56 N3 W1 133.3(8) . . ?
C56 N3 N4 105.6(9) . . ?
C61 N5 W1 131.3(9) . . ?
C61 N5 N6 108.7(10) . . ?
N6 N5 W1 119.9(7) . . ?
N6 B N2 109.3(9) . . ?
N4 B N6 109.3(11) . . ?
N4 B N2 109.0(11) . . ?
C63 N6 B 130.0(11) . . ?
N5 N6 C63 108.9(10) . . ?
N5 N6 B 121.1(9) . . ?
N1 N2 B 121.1(9) . . ?
C53 N2 B 129.4(11) . . ?
C53 N2 N1 109.5(10) . . ?
N3 N4 B 118.3(9) . . ?
C58 N4 N3 109.2(10) . . ?
C58 N4 B 132.4(11) . . ?
N2 N1 W1 117.5(7) . . ?
C51 N1 W1 136.5(9) . . ?
C51 N1 N2 105.7(9) . . ?
N1 C51 C50 121.6(12) . . ?
N1 C51 C52 109.2(12) . . ?
C52 C51 C50 129.1(12) . . ?
N2 C53 C52 108.0(12) . . ?
N2 C53 C54 122.4(12) . . ?
C52 C53 C54 129.6(12) . . ?
C56 C57 C58 105.9(11) . . ?
N3 C56 C55 122.1(10) . . ?
N3 C56 C57 111.7(11) . . ?
C57 C56 C55 126.2(11) . . ?
C53 C52 C51 107.5(12) . . ?
N4 C58 C57 107.6(11) . . ?
N4 C58 C59 122.7(12) . . ?
C57 C58 C59 129.7(11) . . ?

loop_
_geom_bond_atom_site_label_1
_geom_bond_atom_site_label_2
_geom_bond_distance
_geom_bond_site_symmetry_2
_geom_bond_publ_flag
O1 C2 1.119(15) . ?
C11 C12 1.375(18) . ?
C11 C16 1.362(18) . ?
C11 As 1.933(14) . ?
O2 C3 1.120(16) . ?
C2 W1 2.042(14) . ?
C3 W1 2.039(14) . ?
C5 C6 1.349(19) . ?
C5 C10 1.371(17) . ?
C5 As 1.936(12) . ?
C4 As 1.932(13) . ?
C1 W1 1.820(13) . ?
C1 As 1.868(13) . ?
C60 C61 1.473(18) . ?
C62 C63 1.387(19) . ?
C62 C61 1.381(19) . ?
C15 C16 1.400(17) . ?
C15 C14 1.373(19) . ?
C12 C13 1.399(19) . ?
C6 C7 1.409(19) . ?
C13 C14 1.37(2) . ?
C9 C10 1.370(19) . ?
C9 C8 1.40(2) . ?
C7 C8 1.38(2) . ?
C63 C64 1.498(19) . ?
C63 N6 1.363(16) . ?
C61 N5 1.345(16) . ?
S O3 1.421(11) . ?
S C99 1.86(2) . ?
S O5 1.443(12) . ?
S O4 1.435(14) . ?
C99 F1 1.35(2) . ?
C99 F2 1.27(3) . ?
C99 F3 1.31(2) . ?
Cl C98 1.75(2) . ?
Cl2 C98 1.67(2) . ?
W1 N3 2.184(8) . ?
W1 N5 2.203(9) . ?
W1 N1 2.267(9) . ?
C50 C51 1.514(18) . ?
N3 N4 1.406(12) . ?
N3 C56 1.328(14) . ?
N5 N6 1.356(13) . ?
B N6 1.536(17) . ?
B N2 1.541(17) . ?
B N4 1.535(15) . ?
N2 N1 1.392(13) . ?
N2 C53 1.350(15) . ?
N4 C58 1.336(14) . ?
N1 C51 1.350(17) . ?
C51 C52 1.388(18) . ?
C53 C52 1.352(18) . ?
C53 C54 1.509(17) . ?
C55 C56 1.509(15) . ?
C57 C56 1.360(17) . ?
C57 C58 1.400(18) . ?
C59 C58 1.494(17) . ?

loop_
_exptl_oxdiff_crystal_face_indexfrac_h
_exptl_oxdiff_crystal_face_indexfrac_k
_exptl_oxdiff_crystal_face_indexfrac_l
_exptl_oxdiff_crystal_face_x
_exptl_oxdiff_crystal_face_y
_exptl_oxdiff_crystal_face_z
0.0000 13.0005 -0.9998 0.0228 0.1177 -1.0251
-0.0000 -13.0005 0.9998 -0.0228 -0.1177 1.0251
5.0000 -0.0008 6.0008 0.2632 0.9930 0.1416
-5.0000 1.0008 -6.0008 -0.2653 -0.9813 -0.2200
1.0001 -0.9982 -15.9998 0.8993 -0.3949 -0.0031
-1.0001 0.9982 15.9998 -0.8993 0.3949 0.0031
